data_4305399
loop_
_publ_author_name
'Bich Tram Nguyen Pham'
'Liisa M. Lund'
'Datong Song'

_publ_section_title
;
Novel Luminescent Metal-Organic Frameworks
[Eu2L3(DMSO)2(MeOH)2].2DMSO.3H2O and [Zn2L2(DMSO)2].1.6H2O (L =
4,4'-Ethyne-1,2-diyldibenzoate)
;
_journal_name_full 'Inorganic Chemistry'
_journal_page_first 6329
_journal_page_last 6335
_journal_paper_doi 10.1021/ic800394g
_journal_volume 47
_journal_year 2008
_chemical_formula_sum 'C58 H62 Eu2 O21 S4'
_chemical_formula_weight 1527.24
_chemical_name_systematic
; 
 ? 
;
_space_group_IT_number 14
_symmetry_cell_setting monoclinic
_symmetry_space_group_name_Hall '-P 2ybc'
_symmetry_space_group_name_H-M 'P 1 21/c 1'
_atom_sites_solution_hydrogens geom
_atom_sites_solution_primary direct
_atom_sites_solution_secondary difmap
_audit_creation_method SHELXL-97
_cell_angle_alpha 90.00
_cell_angle_beta 97.6208(13)
_cell_angle_gamma 90.00
_cell_formula_units_Z 2
_cell_length_a 10.4299(2)
_cell_length_b 13.5219(3)
_cell_length_c 31.6642(6)
_cell_measurement_reflns_used 30183
_cell_measurement_temperature 150(2)
_cell_measurement_theta_max 25.00
_cell_measurement_theta_min 2.92
_cell_volume 4426.22(16)
_computing_structure_refinement 'SHELXL-97 (Sheldrick, 1997)'
_computing_structure_solution 'SHELXS-97 (Sheldrick, 1990)'
_diffrn_ambient_temperature 150(2)
_diffrn_measured_fraction_theta_full 0.998
_diffrn_measured_fraction_theta_max 0.998
_diffrn_radiation_monochromator graphite
_diffrn_radiation_source 'fine-focus sealed tube'
_diffrn_radiation_type MoK\a
_diffrn_radiation_wavelength 0.71073
_diffrn_reflns_av_R_equivalents 0.0869
_diffrn_reflns_av_sigmaI/netI 0.0634
_diffrn_reflns_limit_h_max 12
_diffrn_reflns_limit_h_min -12
_diffrn_reflns_limit_k_max 16
_diffrn_reflns_limit_k_min -16
_diffrn_reflns_limit_l_max 37
_diffrn_reflns_limit_l_min -37
_diffrn_reflns_number 30183
_diffrn_reflns_theta_full 25.00
_diffrn_reflns_theta_max 25.00
_diffrn_reflns_theta_min 2.92
_exptl_absorpt_coefficient_mu 1.551
_exptl_absorpt_correction_T_max 0.828
_exptl_absorpt_correction_T_min 0.757
_exptl_absorpt_correction_type multi-scan
_exptl_absorpt_process_details
;
multi-scan from symmetry-related measurements 
 Sortav (Blessing 1995)
;
_exptl_crystal_colour colorless
_exptl_crystal_density_diffrn 1.146
_exptl_crystal_density_method 'not measured'
_exptl_crystal_description block
_exptl_crystal_F_000 1536
_exptl_crystal_size_max 0.24
_exptl_crystal_size_mid 0.18
_exptl_crystal_size_min 0.12
_refine_diff_density_max 2.309
_refine_diff_density_min -1.120
_refine_diff_density_rms 0.178
_refine_ls_extinction_method none
_refine_ls_goodness_of_fit_ref 1.048
_refine_ls_hydrogen_treatment constr
_refine_ls_matrix_type full
_refine_ls_number_parameters 420
_refine_ls_number_reflns 7787
_refine_ls_number_restraints 0
_refine_ls_restrained_S_all 1.048
_refine_ls_R_factor_all 0.1042
_refine_ls_R_factor_gt 0.0773
_refine_ls_shift/su_max 0.002
_refine_ls_shift/su_mean 0.000
_refine_ls_structure_factor_coef Fsqd
_refine_ls_weighting_details 'calc w=1/[\s^2^(Fo^2^)+(0.1627P)^2^+11.0993P] where P=(Fo^2^+2Fc^2^)/3'
_refine_ls_weighting_scheme calc
_refine_ls_wR_factor_gt 0.2294
_refine_ls_wR_factor_ref 0.2582
_reflns_number_gt 5511
_reflns_number_total 7787
_reflns_threshold_expression >2sigma(I)
_cod_data_source_file ic800394g-file001_1.cif
_cod_data_source_block compound1
_cod_depositor_comments
;
The following automatic conversions were performed:
'_symmetry_cell_setting' value 'Monoclinic' changed to 'monoclinic'
according to '/home/saulius/struct/CIF-dictionaries/cif_core.dic'
dictionary named 'cif_core.dic' version 2.4.1 from 2010-06-29.

Automatic conversion script
Id: cif_fix_enum 1527 2010-12-29 10:47:43Z saulius 
;
_cod_original_cell_volume 4426.22(15)
_cod_database_code 4305399

loop_
_symmetry_equiv_pos_as_xyz
'x, y, z'
'-x, y+1/2, -z+1/2'
'-x, -y, -z'
'x, -y-1/2, z-1/2'

loop_
_atom_site_label
_atom_site_type_symbol
_atom_site_fract_x
_atom_site_fract_y
_atom_site_fract_z
_atom_site_U_iso_or_equiv
_atom_site_adp_type
_atom_site_occupancy
_atom_site_symmetry_multiplicity
_atom_site_calc_flag
_atom_site_refinement_flags
_atom_site_disorder_assembly
_atom_site_disorder_group
Eu1 Eu 0.08448(4) 1.40392(3) -0.039001(13) 0.0507(2) Uani 1 1 d . . .
S1 S 0.4001(4) 1.4101(3) -0.07085(14) 0.1078(13) Uani 1 1 d . . .
O1 O -0.1009(7) 1.4908(5) -0.07225(19) 0.0668(18) Uani 1 1 d . . .
O2 O -0.2169(6) 1.5684(5) -0.0280(2) 0.0640(17) Uani 1 1 d . . .
O3 O 0.0600(6) 1.3799(5) -0.1207(2) 0.0667(17) Uani 1 1 d . . .
O4 O -0.0422(8) 1.2806(5) -0.0818(2) 0.076(2) Uani 1 1 d . . .
O5 O 0.0692(6) 1.5983(4) -0.0090(2) 0.0581(16) Uani 1 1 d . . .
O6 O 0.1925(6) 1.5530(5) -0.0573(2) 0.0619(16) Uani 1 1 d . . .
O7 O 0.1193(9) 1.2394(7) -0.0062(3) 0.103(3) Uani 1 1 d . . .
O8 O 0.2927(6) 1.3523(6) -0.0555(2) 0.0724(19) Uani 1 1 d . A .
C1 C -0.1977(9) 1.5401(7) -0.0637(3) 0.058(2) Uani 1 1 d . . .
C2 C -0.2938(9) 1.5697(7) -0.1019(3) 0.057(2) Uani 1 1 d . . .
C3 C -0.2844(11) 1.5283(9) -0.1418(3) 0.078(3) Uani 1 1 d . . .
H3A H -0.2199 1.4804 -0.1452 0.094 Uiso 1 1 calc R . .
C4 C -0.3707(12) 1.5584(10) -0.1763(4) 0.086(4) Uani 1 1 d . . .
H4A H -0.3649 1.5309 -0.2035 0.103 Uiso 1 1 calc R . .
C5 C -0.4627(11) 1.6255(10) -0.1720(3) 0.078(3) Uani 1 1 d . . .
C6 C -0.4738(10) 1.6655(9) -0.1330(3) 0.075(3) Uani 1 1 d . . .
H6A H -0.5399 1.7123 -0.1300 0.090 Uiso 1 1 calc R . .
C7 C -0.3858(10) 1.6365(8) -0.0970(3) 0.064(3) Uani 1 1 d . . .
H7A H -0.3920 1.6642 -0.0698 0.077 Uiso 1 1 calc R . .
C8 C -0.5502(12) 1.6620(9) -0.2093(3) 0.083(3) Uani 1 1 d . . .
C9 C -0.0248(10) 1.3176(7) -0.1169(3) 0.063(2) Uani 1 1 d . . .
C10 C -0.1167(10) 1.2834(8) -0.1552(3) 0.066(3) Uani 1 1 d . . .
C11 C -0.2248(12) 1.2261(10) -0.1502(3) 0.092(4) Uani 1 1 d . . .
H11B H -0.2424 1.2098 -0.1224 0.111 Uiso 1 1 calc R . .
C12 C -0.3062(13) 1.1928(11) -0.1850(4) 0.100(4) Uani 1 1 d . . .
H12A H -0.3748 1.1488 -0.1814 0.120 Uiso 1 1 calc R . .
C13 C -0.2871(11) 1.2244(10) -0.2258(3) 0.084(3) Uani 1 1 d . . .
C14 C -0.1860(12) 1.2850(11) -0.2304(3) 0.092(4) Uani 1 1 d . . .
H14A H -0.1734 1.3060 -0.2582 0.111 Uiso 1 1 calc R . .
C15 C -0.1005(11) 1.3170(9) -0.1958(3) 0.083(3) Uani 1 1 d . . .
H15A H -0.0321 1.3611 -0.1997 0.099 Uiso 1 1 calc R . .
C16 C -0.3737(13) 1.1898(11) -0.2620(4) 0.096(4) Uani 1 1 d . . .
C17 C 0.1610(10) 1.6145(7) -0.0304(3) 0.056(2) Uani 1 1 d . . .
C18 C 0.2360(9) 1.7091(7) -0.0239(3) 0.060(2) Uani 1 1 d . . .
C19 C 0.2135(11) 1.7724(8) 0.0062(4) 0.078(3) Uani 1 1 d . . .
H19A H 0.1474 1.7583 0.0233 0.094 Uiso 1 1 calc R . .
C20 C 0.2872(12) 1.8619(9) 0.0135(5) 0.094(4) Uani 1 1 d . . .
H20A H 0.2686 1.9078 0.0345 0.113 Uiso 1 1 calc R . .
C21 C 0.3828(13) 1.8795(9) -0.0099(4) 0.085(3) Uani 1 1 d . . .
C22 C 0.4036(13) 1.8146(9) -0.0442(5) 0.097(4) Uani 1 1 d . . .
H22A H 0.4655 1.8294 -0.0628 0.117 Uiso 1 1 calc R . .
C23 C 0.3289(12) 1.7293(8) -0.0490(4) 0.086(3) Uani 1 1 d . . .
H23A H 0.3433 1.6834 -0.0706 0.103 Uiso 1 1 calc R . .
C24 C 0.4653(12) 1.9634(8) -0.0025(5) 0.088(4) Uani 1 1 d . . .
C25 C 0.2320(13) 1.1882(8) 0.0060(4) 0.094(4) Uani 1 1 d . . .
H25A H 0.2118 1.1244 0.0183 0.141 Uiso 1 1 calc R . .
H25B H 0.2877 1.2267 0.0274 0.141 Uiso 1 1 calc R . .
H25C H 0.2769 1.1770 -0.0189 0.141 Uiso 1 1 calc R . .
C26 C 0.5126(19) 1.3275(16) -0.0796(7) 0.163(8) Uani 1 1 d . A .
H26A H 0.4768 1.2819 -0.1022 0.245 Uiso 1 1 calc R . .
H26B H 0.5395 1.2901 -0.0534 0.245 Uiso 1 1 calc R . .
H26C H 0.5876 1.3618 -0.0883 0.245 Uiso 1 1 calc R . .
C27A C 0.352(4) 1.430(3) -0.1239(13) 0.111(12) Uani 0.40 1 d P A -2
H27A H 0.3020 1.3729 -0.1360 0.167 Uiso 0.40 1 calc PR A -2
H27B H 0.4278 1.4393 -0.1386 0.167 Uiso 0.40 1 calc PR A -2
H27C H 0.2974 1.4894 -0.1274 0.167 Uiso 0.40 1 calc PR A -2
C27B C 0.487(2) 1.460(2) -0.0222(8) 0.113(9) Uani 0.60 1 d P A -1
H27D H 0.5029 1.4076 -0.0008 0.170 Uiso 0.60 1 calc PR A -1
H27E H 0.4358 1.5128 -0.0113 0.170 Uiso 0.60 1 calc PR A -1
H27F H 0.5702 1.4874 -0.0281 0.170 Uiso 0.60 1 calc PR A -1
S2 S 0.1140(7) 1.7170(5) -0.1431(2) 0.0914(19) Uani 0.50 1 d P . .
S3 S 0.2669(11) 1.1468(9) 0.2099(4) 0.160(4) Uani 0.50 1 d P . .
O9 O 0.1045(19) 1.8078(12) -0.1705(5) 0.100(5) Uani 0.50 1 d P . .
O10 O 0.276(4) 1.100(2) 0.1601(13) 0.193(14) Uiso 0.50 1 d P . .
O14 O 0.1084(13) 1.0039(8) -0.0734(4) 0.069(4) Uani 0.50 1 d P B 2
O12 O 0.432(4) 0.991(3) 0.1187(12) 0.224(15) Uiso 0.50 1 d P . .
H12B H 0.3781 1.0236 0.1315 0.269 Uiso 0.50 1 d PR . .
H12C H 0.5069 1.0104 0.1305 0.269 Uiso 0.50 1 d PR . .
O13 O 0.314(3) 1.9370(16) -0.1589(9) 0.211(14) Uiso 0.50 1 d P . .
H13A H 0.2491 1.8973 -0.1627 0.253 Uiso 0.50 1 d PR . .
H13B H 0.3012 1.9944 -0.1703 0.253 Uiso 0.50 1 d PR . .
C28 C 0.071(3) 1.6186(16) -0.1738(9) 0.139(14) Uani 0.50 1 d PR . .
H28A H 0.0921 1.6308 -0.2027 0.208 Uiso 0.50 1 calc PR . .
H28B H -0.0219 1.6072 -0.1750 0.208 Uiso 0.50 1 calc PR . .
H28C H 0.1186 1.5603 -0.1618 0.208 Uiso 0.50 1 calc PR . .
C29 C -0.023(2) 1.731(2) -0.1136(8) 0.095(8) Uani 0.50 1 d P . .
H29A H 0.0026 1.7710 -0.0880 0.143 Uiso 0.50 1 calc PR . .
H29B H -0.0526 1.6662 -0.1054 0.143 Uiso 0.50 1 calc PR . .
H29C H -0.0940 1.7648 -0.1316 0.143 Uiso 0.50 1 calc PR . .
C30 C 0.379(5) 1.082(4) 0.2385(17) 0.19(2) Uiso 0.50 1 d P . .
H30A H 0.4151 1.1204 0.2635 0.285 Uiso 0.50 1 calc PR . .
H30B H 0.4482 1.0664 0.2213 0.285 Uiso 0.50 1 calc PR . .
H30C H 0.3417 1.0205 0.2477 0.285 Uiso 0.50 1 calc PR . .
C31 C 0.130(5) 1.067(4) 0.2236(17) 0.181(18) Uiso 0.50 1 d P . .
H31A H 0.0533 1.0782 0.2030 0.272 Uiso 0.50 1 calc PR . .
H31B H 0.1114 1.0834 0.2523 0.272 Uiso 0.50 1 calc PR . .
H31C H 0.1556 0.9970 0.2228 0.272 Uiso 0.50 1 calc PR . .

loop_
_atom_site_aniso_label
_atom_site_aniso_U_11
_atom_site_aniso_U_22
_atom_site_aniso_U_33
_atom_site_aniso_U_23
_atom_site_aniso_U_13
_atom_site_aniso_U_12
Eu1 0.0534(3) 0.0477(3) 0.0456(3) 0.00114(18) -0.0134(2) -0.00923(18)
S1 0.085(2) 0.138(4) 0.098(3) 0.009(2) 0.003(2) -0.001(2)
O1 0.064(4) 0.082(5) 0.048(3) 0.000(3) -0.017(3) 0.005(4)
O2 0.054(4) 0.086(4) 0.045(4) -0.002(3) -0.017(3) -0.006(3)
O3 0.058(4) 0.087(5) 0.052(4) -0.009(3) -0.004(3) -0.017(4)
O4 0.102(6) 0.068(4) 0.052(4) 0.003(3) -0.016(4) -0.026(4)
O5 0.054(4) 0.069(4) 0.050(4) 0.005(3) 0.003(3) -0.022(3)
O6 0.062(4) 0.055(4) 0.066(4) 0.002(3) -0.002(3) -0.013(3)
O7 0.106(6) 0.086(6) 0.108(6) 0.018(5) -0.013(5) -0.004(5)
O8 0.056(4) 0.086(5) 0.073(4) -0.003(4) 0.001(3) 0.004(4)
C1 0.059(6) 0.065(6) 0.043(5) 0.001(4) -0.020(4) -0.010(5)
C2 0.052(5) 0.064(5) 0.051(5) 0.006(4) -0.005(4) -0.001(4)
C3 0.079(7) 0.100(8) 0.048(5) -0.002(5) -0.020(5) 0.015(6)
C4 0.081(8) 0.114(9) 0.055(6) -0.009(6) -0.022(6) 0.023(7)
C5 0.073(7) 0.109(8) 0.047(6) 0.006(6) -0.012(5) 0.021(7)
C6 0.067(6) 0.091(8) 0.062(6) 0.020(6) -0.009(5) 0.013(6)
C7 0.068(6) 0.075(6) 0.044(5) -0.002(5) -0.011(4) 0.004(5)
C8 0.092(8) 0.103(9) 0.048(5) 0.009(6) -0.018(6) 0.019(7)
C9 0.065(6) 0.064(6) 0.055(6) -0.008(5) -0.008(5) -0.007(5)
C10 0.072(6) 0.070(6) 0.051(5) -0.011(5) -0.010(5) -0.010(5)
C11 0.102(9) 0.116(10) 0.053(6) -0.002(6) -0.013(6) -0.046(8)
C12 0.094(9) 0.135(11) 0.064(7) -0.009(7) -0.014(6) -0.047(8)
C13 0.081(7) 0.108(9) 0.056(6) -0.015(6) -0.017(5) -0.021(7)
C14 0.098(9) 0.124(10) 0.049(6) -0.008(6) -0.010(6) -0.035(8)
C15 0.075(7) 0.110(9) 0.058(6) -0.016(6) -0.008(5) -0.025(6)
C16 0.103(9) 0.122(10) 0.061(7) -0.014(7) 0.003(6) -0.033(8)
C17 0.063(6) 0.045(5) 0.056(6) 0.004(4) -0.007(5) -0.010(4)
C18 0.059(6) 0.047(5) 0.073(6) 0.007(5) 0.004(5) -0.013(4)
C19 0.082(7) 0.073(7) 0.083(7) -0.011(6) 0.022(6) -0.022(6)
C20 0.089(9) 0.078(8) 0.123(11) -0.022(8) 0.043(8) -0.031(7)
C21 0.088(8) 0.060(6) 0.109(10) -0.013(6) 0.024(8) -0.011(6)
C22 0.100(9) 0.079(8) 0.122(11) -0.028(7) 0.048(8) -0.044(7)
C23 0.097(9) 0.060(6) 0.106(9) -0.020(6) 0.028(7) -0.022(6)
C24 0.084(8) 0.063(7) 0.127(10) -0.016(7) 0.046(8) -0.023(5)
C25 0.113(10) 0.050(6) 0.111(9) 0.014(6) -0.014(8) 0.039(6)
C26 0.142(16) 0.20(2) 0.150(17) -0.001(15) 0.010(13) 0.049(15)
C27A 0.10(3) 0.14(3) 0.10(3) 0.00(2) 0.02(2) -0.02(2)
C27B 0.091(16) 0.13(2) 0.109(18) 0.028(15) -0.014(14) -0.033(15)
S2 0.096(4) 0.099(5) 0.080(4) 0.028(3) 0.014(3) -0.004(4)
S3 0.130(8) 0.142(8) 0.202(12) 0.058(8) 0.002(8) 0.020(7)
O9 0.142(16) 0.092(11) 0.072(10) 0.031(9) 0.031(10) -0.010(11)
O14 0.093(10) 0.026(5) 0.075(8) -0.013(5) -0.034(7) 0.011(6)
C28 0.19(4) 0.056(14) 0.16(3) -0.025(17) -0.02(3) -0.011(19)
C29 0.056(12) 0.12(2) 0.109(19) 0.046(16) 0.014(13) -0.015(13)

loop_
_atom_type_symbol
_atom_type_description
_atom_type_scat_dispersion_real
_atom_type_scat_dispersion_imag
_atom_type_scat_source
C C 0.0033 0.0016 'International Tables Vol C Tables 4.2.6.8 and 6.1.1.4'
H H 0.0000 0.0000 'International Tables Vol C Tables 4.2.6.8 and 6.1.1.4'
O O 0.0106 0.0060 'International Tables Vol C Tables 4.2.6.8 and 6.1.1.4'
S S 0.1246 0.1234 'International Tables Vol C Tables 4.2.6.8 and 6.1.1.4'
Eu Eu -0.1578 3.6682 'International Tables Vol C Tables 4.2.6.8 and 6.1.1.4'

loop_
_geom_angle_atom_site_label_1
_geom_angle_atom_site_label_2
_geom_angle_atom_site_label_3
_geom_angle
_geom_angle_site_symmetry_1
_geom_angle_site_symmetry_3
_geom_angle_publ_flag
O5 Eu1 O1 73.1(2) 3_585 . ?
O5 Eu1 O2 78.0(2) 3_585 3_585 ?
O1 Eu1 O2 130.6(2) . 3_585 ?
O5 Eu1 O8 148.2(2) 3_585 . ?
O1 Eu1 O8 138.6(2) . . ?
O2 Eu1 O8 78.9(2) 3_585 . ?
O5 Eu1 O6 123.0(2) 3_585 . ?
O1 Eu1 O6 82.0(2) . . ?
O2 Eu1 O6 81.4(2) 3_585 . ?
O8 Eu1 O6 74.1(3) . . ?
O5 Eu1 O4 89.1(2) 3_585 . ?
O1 Eu1 O4 75.1(2) . . ?
O2 Eu1 O4 143.8(2) 3_585 . ?
O8 Eu1 O4 96.9(3) . . ?
O6 Eu1 O4 132.6(2) . . ?
O5 Eu1 O7 77.9(3) 3_585 . ?
O1 Eu1 O7 134.2(3) . . ?
O2 Eu1 O7 74.5(3) 3_585 . ?
O8 Eu1 O7 75.1(3) . . ?
O6 Eu1 O7 143.8(3) . . ?
O4 Eu1 O7 69.7(3) . . ?
O5 Eu1 O3 131.3(2) 3_585 . ?
O1 Eu1 O3 69.7(2) . . ?
O2 Eu1 O3 150.7(2) 3_585 . ?
O8 Eu1 O3 73.6(2) . . ?
O6 Eu1 O3 81.5(2) . . ?
O4 Eu1 O3 51.8(2) . . ?
O7 Eu1 O3 107.4(3) . . ?
O5 Eu1 O5 73.7(2) 3_585 . ?
O1 Eu1 O5 67.0(2) . . ?
O2 Eu1 O5 66.9(2) 3_585 . ?
O8 Eu1 O5 116.0(2) . . ?
O6 Eu1 O5 49.4(2) . . ?
O4 Eu1 O5 141.4(2) . . ?
O7 Eu1 O5 135.7(3) . . ?
O3 Eu1 O5 117.0(2) . . ?
O5 Eu1 C9 109.2(3) 3_585 . ?
O1 Eu1 C9 67.0(3) . . ?
O2 Eu1 C9 162.2(3) 3_585 . ?
O8 Eu1 C9 87.8(3) . . ?
O6 Eu1 C9 106.4(3) . . ?
O4 Eu1 C9 26.2(3) . . ?
O7 Eu1 C9 90.9(3) . . ?
O3 Eu1 C9 25.9(2) . . ?
O5 Eu1 C9 130.3(2) . . ?
O5 Eu1 C17 98.7(3) 3_585 . ?
O1 Eu1 C17 76.1(2) . . ?
O2 Eu1 C17 69.7(3) 3_585 . ?
O8 Eu1 C17 93.4(3) . . ?
O6 Eu1 C17 24.6(3) . . ?
O4 Eu1 C17 146.4(2) . . ?
O7 Eu1 C17 143.9(3) . . ?
O3 Eu1 C17 101.7(3) . . ?
O5 Eu1 C17 25.1(2) . . ?
C9 Eu1 C17 123.3(3) . . ?
O5 Eu1 Eu1 40.62(14) 3_585 3_585 ?
O1 Eu1 Eu1 64.50(16) . 3_585 ?
O2 Eu1 Eu1 67.39(17) 3_585 3_585 ?
O8 Eu1 Eu1 141.35(17) . 3_585 ?
O6 Eu1 Eu1 82.42(18) . 3_585 ?
O4 Eu1 Eu1 121.4(2) . 3_585 ?
O7 Eu1 Eu1 111.5(2) . 3_585 ?
O3 Eu1 Eu1 133.06(17) . 3_585 ?
O5 Eu1 Eu1 33.05(13) . 3_585 ?
C9 Eu1 Eu1 128.7(2) . 3_585 ?
C17 Eu1 Eu1 58.1(2) . 3_585 ?
O8 S1 C26 106.1(9) . . ?
O8 S1 C27A 105.3(14) . . ?
C26 S1 C27A 93.8(16) . . ?
O8 S1 C27B 103.4(9) . . ?
C26 S1 C27B 96.1(12) . . ?
C27A S1 C27B 145.6(16) . . ?
C1 O1 Eu1 141.8(6) . . ?
C1 O2 Eu1 135.4(6) . 3_585 ?
C9 O3 Eu1 88.0(6) . . ?
C9 O4 Eu1 95.1(6) . . ?
C17 O5 Eu1 168.3(6) . 3_585 ?
C17 O5 Eu1 84.2(5) . . ?
Eu1 O5 Eu1 106.3(2) 3_585 . ?
C17 O6 Eu1 102.5(6) . . ?
C25 O7 Eu1 130.2(8) . . ?
S1 O8 Eu1 130.9(5) . . ?
O2 C1 O1 126.1(8) . . ?
O2 C1 C2 118.5(9) . . ?
O1 C1 C2 115.3(8) . . ?
C7 C2 C3 120.7(9) . . ?
C7 C2 C1 119.5(9) . . ?
C3 C2 C1 119.8(9) . . ?
C4 C3 C2 118.7(11) . . ?
C5 C4 C3 121.4(11) . . ?
C4 C5 C6 120.4(9) . . ?
C4 C5 C8 121.5(10) . . ?
C6 C5 C8 118.1(11) . . ?
C5 C6 C7 119.6(11) . . ?
C2 C7 C6 119.3(10) . . ?
C16 C8 C5 176.2(15) 2_454 . ?
O3 C9 O4 123.1(8) . . ?
O3 C9 C10 121.0(9) . . ?
O4 C9 C10 115.9(9) . . ?
O3 C9 Eu1 66.0(5) . . ?
O4 C9 Eu1 58.7(5) . . ?
C10 C9 Eu1 164.4(7) . . ?
C11 C10 C15 118.9(9) . . ?
C11 C10 C9 121.1(9) . . ?
C15 C10 C9 119.8(9) . . ?
C12 C11 C10 121.0(11) . . ?
C11 C12 C13 119.4(11) . . ?
C14 C13 C12 119.5(9) . . ?
C14 C13 C16 121.5(11) . . ?
C12 C13 C16 119.0(11) . . ?
C13 C14 C15 121.9(11) . . ?
C14 C15 C10 118.9(11) . . ?
C8 C16 C13 176.8(15) 2_444 . ?
O6 C17 O5 122.0(8) . . ?
O6 C17 C18 118.5(9) . . ?
O5 C17 C18 119.5(9) . . ?
O6 C17 Eu1 52.8(4) . . ?
O5 C17 Eu1 70.6(5) . . ?
C18 C17 Eu1 164.3(7) . . ?
C19 C18 C23 119.9(9) . . ?
C19 C18 C17 120.7(9) . . ?
C23 C18 C17 119.4(10) . . ?
C18 C19 C20 121.2(11) . . ?
C21 C20 C19 118.8(12) . . ?
C20 C21 C24 121.9(12) . . ?
C20 C21 C22 120.6(11) . . ?
C24 C21 C22 117.5(11) . . ?
C23 C22 C21 116.9(11) . . ?
C18 C23 C22 122.4(11) . . ?
C24 C24 C21 178(2) 3_695 . ?
O9 S2 C28 108.8(12) . . ?
O9 S2 C29 102.3(11) . . ?
C28 S2 C29 102.5(14) . . ?
C30 S3 O10 101(2) . . ?
C30 S3 C31 94(2) . . ?
O10 S3 C31 98(2) . . ?

loop_
_geom_bond_atom_site_label_1
_geom_bond_atom_site_label_2
_geom_bond_distance
_geom_bond_site_symmetry_2
_geom_bond_publ_flag
Eu1 O5 2.351(7) 3_585 ?
Eu1 O1 2.385(6) . ?
Eu1 O2 2.403(6) 3_585 ?
Eu1 O8 2.403(7) . ?
Eu1 O6 2.416(6) . ?
Eu1 O4 2.426(6) . ?
Eu1 O7 2.462(8) . ?
Eu1 O3 2.587(6) . ?
Eu1 O5 2.807(6) . ?
Eu1 C9 2.829(9) . ?
Eu1 C17 2.959(9) . ?
Eu1 Eu1 4.1367(9) 3_585 ?
S1 O8 1.499(8) . ?
S1 C26 1.669(19) . ?
S1 C27A 1.71(4) . ?
S1 C27B 1.81(2) . ?
O1 C1 1.269(12) . ?
O2 C1 1.234(11) . ?
O2 Eu1 2.403(6) 3_585 ?
O3 C9 1.238(12) . ?
O4 C9 1.255(12) . ?
O5 C17 1.264(12) . ?
O5 Eu1 2.351(7) 3_585 ?
O6 C17 1.263(12) . ?
O7 C25 1.375(14) . ?
C1 C2 1.519(12) . ?
C2 C7 1.341(15) . ?
C2 C3 1.399(14) . ?
C3 C4 1.380(14) . ?
C4 C5 1.340(17) . ?
C5 C6 1.367(16) . ?
C5 C8 1.477(13) . ?
C6 C7 1.420(13) . ?
C8 C16 1.186(15) 2_454 ?
C9 C10 1.513(12) . ?
C10 C11 1.394(15) . ?
C10 C15 1.395(15) . ?
C11 C12 1.374(14) . ?
C12 C13 1.398(16) . ?
C13 C14 1.359(16) . ?
C13 C16 1.442(15) . ?
C14 C15 1.388(14) . ?
C16 C8 1.186(15) 2_444 ?
C17 C18 1.499(12) . ?
C18 C19 1.325(14) . ?
C18 C23 1.360(15) . ?
C19 C20 1.437(15) . ?
C20 C21 1.339(17) . ?
C21 C24 1.424(15) . ?
C21 C22 1.435(17) . ?
C22 C23 1.389(15) . ?
C24 C24 1.22(2) 3_695 ?
S2 O9 1.500(16) . ?
S2 C28 1.67(2) . ?
S2 C29 1.82(2) . ?
S3 C30 1.64(5) . ?
S3 O10 1.72(4) . ?
S3 C31 1.88(5) . ?
